data_7011430
loop_
_publ_author_name
'Yang, Wenbin'
'Lu, Canzhong'
'Zhuang, Honghui'

_publ_section_title
;
 Hydrothermal synthesis and structures of three new copper complexes:
 [{Cu(2,2'-bipy}2(\b-Mo8O26)], [{Cu(py)3}2{Cu(py)2}2(\a-Mo8O26)] and
 [Cu(py)2]4[(SO4)Mo12O36]Electronic supplementary information (ESl)
 available: ESR spectra of 1 and 3, IR spectra of 1--3. See
 http://www.rsc.org/suppdata/dt/b1/b111480h/
;
_journal_issue 14
_journal_name_full 'Journal of the Chemical Society, Dalton Transactions'
_journal_page_first 2879
_journal_paper_doi 10.1039/b111480h
_journal_year 2002
_chemical_formula_sum 'C40 H40 Cu4 Mo12 N8 O40 S'
_chemical_formula_weight 2710.30
_space_group_IT_number 2
_symmetry_space_group_name_Hall '-P 1'
_symmetry_space_group_name_H-M 'P -1'
_atom_sites_solution_hydrogens geom
_atom_sites_solution_primary direct
_atom_sites_solution_secondary difmap
_audit_creation_method SHELXL-97
_cell_angle_alpha 107.8540(10)
_cell_angle_beta 115.5690(10)
_cell_angle_gamma 103.0490(10)
_cell_formula_units_Z 1
_cell_length_a 12.1346(2)
_cell_length_b 13.3362(3)
_cell_length_c 13.3760(3)
_cell_measurement_temperature 293(2)
_cell_volume 1689.23(7)
_computing_cell_refinement 'Simens CCD SAINT'
_computing_data_collection 'Simens SMART CCD'
_computing_data_reduction 'Simens CCD SAINT'
_computing_structure_refinement 'SHELXL-97 (Sheldrick, 1997)'
_computing_structure_solution 'SHELXS-97 (Sheldrick, 1990)'
_diffrn_ambient_temperature 293(2)
_diffrn_measured_fraction_theta_full 0.987
_diffrn_measured_fraction_theta_max 0.987
_diffrn_measurement_device_type 'Siemens CCD SMART'
_diffrn_measurement_method omega-scan
_diffrn_radiation_monochromator graphite
_diffrn_radiation_source 'fine-focus sealed tube'
_diffrn_radiation_type MoK\a
_diffrn_radiation_wavelength 0.71073
_diffrn_reflns_av_R_equivalents 0.0184
_diffrn_reflns_av_sigmaI/netI 0.0280
_diffrn_reflns_limit_h_max 14
_diffrn_reflns_limit_h_min -14
_diffrn_reflns_limit_k_max 15
_diffrn_reflns_limit_k_min -15
_diffrn_reflns_limit_l_max 15
_diffrn_reflns_limit_l_min -12
_diffrn_reflns_number 8796
_diffrn_reflns_theta_full 25.00
_diffrn_reflns_theta_max 25.00
_diffrn_reflns_theta_min 1.77
_exptl_absorpt_coefficient_mu 3.504
_exptl_absorpt_correction_T_max 1.000000
_exptl_absorpt_correction_T_min 0.663954
_exptl_absorpt_correction_type SADABS
_exptl_crystal_colour black
_exptl_crystal_density_diffrn 2.664
_exptl_crystal_density_method 'not measured'
_exptl_crystal_description prism
_exptl_crystal_F_000 1292
_exptl_crystal_size_max 0.38
_exptl_crystal_size_mid 0.30
_exptl_crystal_size_min 0.30
_refine_diff_density_max 0.798
_refine_diff_density_min -0.980
_refine_diff_density_rms 0.142
_refine_ls_extinction_coef 0.00154(18)
_refine_ls_extinction_expression Fc^*^=kFc[1+0.001xFc^2^\l^3^/sin(2\q)]^-1/4^
_refine_ls_extinction_method SHELXL
_refine_ls_goodness_of_fit_ref 1.100
_refine_ls_hydrogen_treatment mixed
_refine_ls_matrix_type full
_refine_ls_number_parameters 494
_refine_ls_number_reflns 5870
_refine_ls_number_restraints 0
_refine_ls_restrained_S_all 1.100
_refine_ls_R_factor_all 0.0501
_refine_ls_R_factor_gt 0.0442
_refine_ls_shift/su_max 0.000
_refine_ls_shift/su_mean 0.000
_refine_ls_structure_factor_coef Fsqd
_refine_ls_weighting_details 'calc w=1/[\s^2^(Fo^2^)+(0.0531P)^2^+12.1229P] where P=(Fo^2^+2Fc^2^)/3'
_refine_ls_weighting_scheme calc
_refine_ls_wR_factor_gt 0.1149
_refine_ls_wR_factor_ref 0.1217
_reflns_number_gt 5369
_reflns_number_total 5870
_reflns_threshold_expression >2sigma(I)
_cod_data_source_file b111480h.txt
_cod_data_source_block compound3
_cod_original_cell_volume 1689.23(6)
_cod_database_code 7011430

loop_
_symmetry_equiv_pos_as_xyz
'x, y, z'
'-x, -y, -z'

loop_
_atom_site_label
_atom_site_type_symbol
_atom_site_fract_x
_atom_site_fract_y
_atom_site_fract_z
_atom_site_U_iso_or_equiv
_atom_site_adp_type
_atom_site_occupancy
_atom_site_symmetry_multiplicity
_atom_site_calc_flag
_atom_site_refinement_flags
_atom_site_disorder_assembly
_atom_site_disorder_group
Mo1 Mo 0.44602(6) 0.51186(5) 0.21988(5) 0.03158(17) Uani 1 1 d . . .
Mo2 Mo 0.25792(7) 0.51354(6) 0.58080(7) 0.03971(19) Uani 1 1 d . . .
Mo3 Mo 0.58404(6) 0.75255(5) 0.76262(6) 0.03418(17) Uani 1 1 d . . .
Mo4 Mo 0.52926(6) 0.76432(5) 0.48079(6) 0.02864(16) Uani 1 1 d . . .
Mo5 Mo 0.79446(6) 0.47476(5) 0.69716(6) 0.03453(17) Uani 1 1 d . . .
Mo6 Mo 0.82472(6) 0.74081(5) 0.67649(6) 0.03209(17) Uani 1 1 d . . .
Cu1 Cu 0.52255(11) 1.02078(10) 0.68285(11) 0.0620(3) Uani 1 1 d . . .
Cu2 Cu 0.28185(11) 0.46921(8) 0.85505(11) 0.0513(3) Uani 1 1 d . . .
S1 S 0.5000 0.5000 0.5000 0.0211(4) Uani 1 2 d S . .
O1 O 0.4487(8) 0.5559(7) 0.4165(8) 0.0236(17) Uani 0.50 1 d P . .
O2 O 0.5142(8) 0.4522(7) 0.3868(7) 0.0211(17) Uani 0.50 1 d P . .
O3 O 0.4273(8) 0.3697(7) 0.4310(8) 0.0215(17) Uani 0.50 1 d P . .
O4 O 0.3472(8) 0.4635(7) 0.4471(7) 0.0211(17) Uani 0.50 1 d P . .
O5 O 0.6223(6) 0.5226(5) 0.2969(8) 0.076(2) Uani 1 1 d . . .
O6 O 0.3828(6) 0.3481(6) 0.1667(8) 0.076(2) Uani 1 1 d . . .
O7 O 0.2754(6) 0.4945(5) 0.2022(6) 0.067(2) Uani 1 1 d . . .
O8 O 0.4210(6) 0.5147(5) 0.0888(5) 0.0555(16) Uani 1 1 d . . .
O9 O 0.5125(6) 0.6703(6) 0.3299(6) 0.068(2) Uani 1 1 d . . .
O10 O 0.3983(6) 0.6713(6) 0.6883(9) 0.088(3) Uani 1 1 d . . .
O11 O 0.1997(10) 0.5523(6) 0.4506(7) 0.088(3) Uani 1 1 d . . .
O12 O 0.1799(10) 0.3557(6) 0.4668(6) 0.086(3) Uani 1 1 d . . .
O13 O 0.1472(5) 0.5192(5) 0.6211(6) 0.0455(13) Uani 1 1 d . . .
O14 O 0.5371(6) 0.8011(7) 0.6326(6) 0.0621(18) Uani 1 1 d . . .
O15 O 0.7556(6) 0.7841(7) 0.7770(6) 0.0601(18) Uani 1 1 d . . .
O16 O 0.6240(6) 0.8727(5) 0.8824(5) 0.0535(15) Uani 1 1 d . . .
O17 O 0.7120(6) 0.7902(7) 0.5674(6) 0.0617(19) Uani 1 1 d . . .
O18 O 0.3383(6) 0.6821(5) 0.3960(6) 0.066(2) Uani 1 1 d . . .
O19 O 0.5380(6) 0.8883(5) 0.4714(6) 0.0529(15) Uani 1 1 d . . .
O20 O 0.8659(10) 0.6369(6) 0.7416(7) 0.086(3) Uani 1 1 d . . .
O21 O 0.9319(5) 0.4614(5) 0.7859(5) 0.0477(14) Uani 1 1 d . . .
O22 O 0.9741(5) 0.8512(5) 0.7554(6) 0.0582(17) Uani 1 1 d . . .
N11 N 0.7089(7) 1.1177(6) 0.7895(6) 0.0470(16) Uani 1 1 d . . .
N21 N 0.3384(6) 0.9192(6) 0.6014(7) 0.0462(16) Uani 1 1 d . . .
N31 N 0.3157(6) 0.6304(5) 0.9140(6) 0.0391(14) Uani 1 1 d . . .
N41 N 0.2310(6) 0.3047(5) 0.7900(6) 0.0415(15) Uani 1 1 d . . .
C12 C 0.7983(9) 1.0736(8) 0.8310(9) 0.055(2) Uani 1 1 d . . .
H12A H 0.7673 0.9935 0.7996 0.066 Uiso 1 1 calc R . .
C13 C 0.9328(10) 1.1401(12) 0.9171(10) 0.081(4) Uani 1 1 d . . .
H13A H 0.9911 1.1057 0.9435 0.097 Uiso 1 1 calc R . .
C14 C 0.9798(12) 1.2573(14) 0.9634(10) 0.096(5) Uani 1 1 d . . .
H14A H 1.0707 1.3043 1.0220 0.115 Uiso 1 1 calc R . .
C15 C 0.8896(16) 1.3056(10) 0.9216(10) 0.091(5) Uani 1 1 d . . .
H15A H 0.9196 1.3854 0.9516 0.109 Uiso 1 1 calc R . .
C16 C 0.7557(12) 1.2339(7) 0.8356(8) 0.067(3) Uani 1 1 d . . .
H16A H 0.6955 1.2665 0.8083 0.080 Uiso 1 1 calc R . .
C22 C 0.2511(8) 0.8858(7) 0.4807(8) 0.0437(18) Uani 1 1 d . . .
H22A H 0.2775 0.9219 0.4403 0.052 Uiso 1 1 calc R . .
C23 C 0.1229(9) 0.7991(8) 0.4146(9) 0.055(2) Uani 1 1 d . . .
H23A H 0.0643 0.7783 0.3312 0.066 Uiso 1 1 calc R . .
C24 C 0.0817(9) 0.7434(8) 0.4715(10) 0.058(2) Uani 1 1 d . . .
H24A H -0.0031 0.6831 0.4273 0.069 Uiso 1 1 calc R . .
C25 C 0.1707(10) 0.7803(8) 0.5966(10) 0.060(2) Uani 1 1 d . . .
H25A H 0.1455 0.7473 0.6396 0.072 Uiso 1 1 calc R . .
C26 C 0.2981(9) 0.8671(7) 0.6574(9) 0.053(2) Uani 1 1 d . . .
H26A H 0.3581 0.8898 0.7411 0.063 Uiso 1 1 calc R . .
C32 C 0.4437(8) 0.7110(7) 0.9957(8) 0.0441(18) Uani 1 1 d . . .
H32A H 0.5118 0.6868 1.0265 0.053 Uiso 1 1 calc R . .
C33 C 0.4768(9) 0.8271(7) 1.0347(8) 0.052(2) Uani 1 1 d . . .
H33A H 0.5663 0.8803 1.0898 0.062 Uiso 1 1 calc R . .
C34 C 0.3773(10) 0.8648(7) 0.9921(9) 0.053(2) Uani 1 1 d . . .
H34A H 0.3977 0.9433 1.0177 0.063 Uiso 1 1 calc R . .
C35 C 0.2473(9) 0.7831(8) 0.9110(8) 0.051(2) Uani 1 1 d . . .
H35A H 0.1777 0.8060 0.8814 0.061 Uiso 1 1 calc R . .
C36 C 0.2189(8) 0.6664(7) 0.8726(7) 0.0446(18) Uani 1 1 d . . .
H36A H 0.1302 0.6119 0.8167 0.053 Uiso 1 1 calc R . .
C42 C 0.2181(8) 0.2410(7) 0.6805(8) 0.0445(18) Uani 1 1 d . . .
H42A H 0.2391 0.2785 0.6387 0.053 Uiso 1 1 calc R . .
C43 C 0.1751(10) 0.1233(8) 0.6312(10) 0.061(2) Uani 1 1 d . . .
H43A H 0.1676 0.0818 0.5569 0.073 Uiso 1 1 calc R . .
C44 C 0.1433(10) 0.0670(8) 0.6906(12) 0.071(3) Uani 1 1 d . . .
H44A H 0.1119 -0.0133 0.6563 0.085 Uiso 1 1 calc R . .
C45 C 0.1581(10) 0.1303(9) 0.8032(11) 0.068(3) Uani 1 1 d . . .
H45A H 0.1391 0.0936 0.8465 0.082 Uiso 1 1 calc R . .
C46 C 0.2014(9) 0.2483(8) 0.8489(9) 0.053(2) Uani 1 1 d . . .
H46A H 0.2105 0.2909 0.9238 0.064 Uiso 1 1 calc R . .

loop_
_atom_site_aniso_label
_atom_site_aniso_U_11
_atom_site_aniso_U_22
_atom_site_aniso_U_33
_atom_site_aniso_U_23
_atom_site_aniso_U_13
_atom_site_aniso_U_12
Mo1 0.0315(3) 0.0374(3) 0.0271(3) 0.0193(3) 0.0151(3) 0.0116(3)
Mo2 0.0485(4) 0.0454(4) 0.0578(4) 0.0330(3) 0.0423(4) 0.0296(3)
Mo3 0.0400(4) 0.0215(3) 0.0332(3) 0.0074(2) 0.0176(3) 0.0120(3)
Mo4 0.0321(3) 0.0200(3) 0.0358(3) 0.0158(2) 0.0177(3) 0.0113(2)
Mo5 0.0329(3) 0.0373(3) 0.0327(3) 0.0179(3) 0.0130(3) 0.0207(3)
Mo6 0.0269(3) 0.0225(3) 0.0357(3) 0.0107(2) 0.0137(3) 0.0029(2)
Cu1 0.0350(6) 0.0541(7) 0.0592(7) 0.0043(5) 0.0164(5) 0.0086(5)
Cu2 0.0520(6) 0.0291(5) 0.0610(7) 0.0127(5) 0.0299(5) 0.0107(4)
S1 0.0208(10) 0.0197(10) 0.0239(10) 0.0105(9) 0.0122(9) 0.0094(8)
O1 0.026(4) 0.020(4) 0.027(4) 0.015(4) 0.013(4) 0.010(4)
O2 0.027(4) 0.021(4) 0.021(4) 0.012(3) 0.016(4) 0.008(3)
O3 0.022(4) 0.016(4) 0.029(4) 0.011(3) 0.013(4) 0.012(3)
O4 0.027(4) 0.018(4) 0.020(4) 0.009(3) 0.013(4) 0.011(3)
O5 0.028(3) 0.041(3) 0.134(7) 0.054(4) 0.017(4) 0.009(3)
O6 0.029(3) 0.051(4) 0.133(7) 0.061(4) 0.022(4) 0.012(3)
O7 0.038(3) 0.050(4) 0.066(4) -0.016(3) 0.032(3) -0.003(3)
O8 0.073(4) 0.044(3) 0.028(3) 0.015(2) 0.024(3) -0.001(3)
O9 0.034(3) 0.059(4) 0.058(4) -0.020(3) 0.027(3) -0.001(3)
O10 0.028(3) 0.057(4) 0.151(8) 0.068(5) 0.016(4) 0.012(3)
O11 0.203(9) 0.044(4) 0.066(4) 0.039(3) 0.093(6) 0.069(5)
O12 0.199(9) 0.052(4) 0.063(4) 0.042(3) 0.092(6) 0.077(5)
O13 0.046(3) 0.048(3) 0.063(4) 0.027(3) 0.042(3) 0.026(3)
O14 0.046(3) 0.122(6) 0.050(3) 0.051(4) 0.036(3) 0.048(4)
O15 0.052(4) 0.115(6) 0.049(3) 0.052(4) 0.036(3) 0.053(4)
O16 0.067(4) 0.046(3) 0.039(3) 0.007(3) 0.027(3) 0.029(3)
O17 0.043(3) 0.127(6) 0.050(3) 0.057(4) 0.032(3) 0.053(4)
O18 0.031(3) 0.056(4) 0.065(4) -0.014(3) 0.028(3) -0.003(3)
O19 0.067(4) 0.039(3) 0.095(5) 0.050(3) 0.057(4) 0.036(3)
O20 0.189(9) 0.046(4) 0.066(4) 0.039(3) 0.087(6) 0.064(5)
O21 0.027(3) 0.042(3) 0.054(3) 0.020(3) 0.009(2) 0.014(2)
O22 0.029(3) 0.059(4) 0.053(3) 0.028(3) 0.008(3) -0.007(3)
N11 0.042(4) 0.041(4) 0.033(3) 0.013(3) 0.011(3) 0.002(3)
N21 0.035(3) 0.042(4) 0.053(4) 0.016(3) 0.020(3) 0.018(3)
N31 0.042(3) 0.037(3) 0.037(3) 0.014(3) 0.023(3) 0.014(3)
N41 0.035(3) 0.031(3) 0.055(4) 0.018(3) 0.024(3) 0.009(3)
C12 0.049(5) 0.050(5) 0.066(6) 0.026(5) 0.033(5) 0.016(4)
C13 0.043(6) 0.113(10) 0.058(6) 0.025(7) 0.022(5) 0.018(6)
C14 0.055(7) 0.122(12) 0.041(6) 0.007(7) 0.024(5) -0.025(7)
C15 0.120(11) 0.052(6) 0.045(6) 0.008(5) 0.043(7) -0.025(7)
C16 0.097(8) 0.033(4) 0.042(5) 0.018(4) 0.024(5) 0.009(5)
C22 0.037(4) 0.040(4) 0.053(5) 0.017(4) 0.027(4) 0.014(3)
C23 0.042(5) 0.054(5) 0.056(5) 0.024(4) 0.018(4) 0.020(4)
C24 0.043(5) 0.041(5) 0.089(7) 0.036(5) 0.031(5) 0.020(4)
C25 0.068(6) 0.054(5) 0.086(7) 0.045(5) 0.048(6) 0.038(5)
C26 0.057(5) 0.046(5) 0.060(5) 0.025(4) 0.031(5) 0.030(4)
C32 0.031(4) 0.038(4) 0.050(5) 0.016(4) 0.013(3) 0.018(3)
C33 0.043(5) 0.034(4) 0.055(5) 0.011(4) 0.020(4) 0.008(4)
C34 0.067(6) 0.038(4) 0.059(5) 0.019(4) 0.038(5) 0.028(4)
C35 0.061(5) 0.065(6) 0.056(5) 0.031(5) 0.041(5) 0.047(5)
C36 0.036(4) 0.051(5) 0.038(4) 0.013(4) 0.020(3) 0.014(4)
C42 0.040(4) 0.039(4) 0.061(5) 0.023(4) 0.032(4) 0.019(4)
C43 0.060(6) 0.039(5) 0.075(6) 0.015(4) 0.037(5) 0.022(4)
C44 0.058(6) 0.038(5) 0.105(9) 0.029(6) 0.037(6) 0.021(4)
C45 0.058(6) 0.063(6) 0.099(8) 0.059(6) 0.039(6) 0.025(5)
C46 0.043(5) 0.052(5) 0.051(5) 0.019(4) 0.021(4) 0.012(4)

loop_
_atom_type_symbol
_atom_type_description
_atom_type_scat_dispersion_real
_atom_type_scat_dispersion_imag
_atom_type_scat_source
C C 0.0033 0.0016 'International Tables Vol C Tables 4.2.6.8 and 6.1.1.4'
H H 0.0000 0.0000 'International Tables Vol C Tables 4.2.6.8 and 6.1.1.4'
N N 0.0061 0.0033 'International Tables Vol C Tables 4.2.6.8 and 6.1.1.4'
O O 0.0106 0.0060 'International Tables Vol C Tables 4.2.6.8 and 6.1.1.4'
Cu Cu 0.3201 1.2651 'International Tables Vol C Tables 4.2.6.8 and 6.1.1.4'
Mo Mo -1.6832 0.6857 'International Tables Vol C Tables 4.2.6.8 and 6.1.1.4'
S S 0.1246 0.1234 'International Tables Vol C Tables 4.2.6.8 and 6.1.1.4'

loop_
_geom_angle_atom_site_label_1
_geom_angle_atom_site_label_2
_geom_angle_atom_site_label_3
_geom_angle
_geom_angle_site_symmetry_1
_geom_angle_site_symmetry_3
_geom_angle_publ_flag
O8 Mo1 O5 101.8(4) . . ?
O8 Mo1 O9 102.6(3) . . ?
O5 Mo1 O9 89.2(3) . . ?
O8 Mo1 O6 100.6(3) . . ?
O5 Mo1 O6 88.2(2) . . ?
O9 Mo1 O6 156.7(4) . . ?
O8 Mo1 O7 102.3(3) . . ?
O5 Mo1 O7 155.8(4) . . ?
O9 Mo1 O7 87.2(2) . . ?
O6 Mo1 O7 85.7(3) . . ?
O8 Mo1 O2 157.8(3) . . ?
O5 Mo1 O2 63.9(3) . . ?
O9 Mo1 O2 94.5(3) . . ?
O6 Mo1 O2 63.7(3) . . ?
O7 Mo1 O2 92.5(3) . . ?
O8 Mo1 O1 160.5(3) . . ?
O5 Mo1 O1 92.0(3) . . ?
O9 Mo1 O1 63.5(3) . . ?
O6 Mo1 O1 93.5(3) . . ?
O7 Mo1 O1 65.0(3) . . ?
O2 Mo1 O1 41.8(3) . . ?
O13 Mo2 O11 102.6(4) . . ?
O13 Mo2 O12 101.3(3) . . ?
O11 Mo2 O12 90.8(3) . . ?
O13 Mo2 O5 101.2(3) . 2_666 ?
O11 Mo2 O5 156.0(4) . 2_666 ?
O12 Mo2 O5 87.1(3) . 2_666 ?
O13 Mo2 O10 102.3(3) . . ?
O11 Mo2 O10 87.9(4) . . ?
O12 Mo2 O10 156.0(4) . . ?
O5 Mo2 O10 84.5(3) 2_666 . ?
O13 Mo2 O4 159.4(3) . . ?
O11 Mo2 O4 64.6(3) . . ?
O12 Mo2 O4 64.5(3) . . ?
O5 Mo2 O4 93.2(3) 2_666 . ?
O10 Mo2 O4 93.6(3) . . ?
O13 Mo2 O2 157.0(3) . 2_666 ?
O11 Mo2 O2 94.1(4) . 2_666 ?
O12 Mo2 O2 94.1(3) . 2_666 ?
O5 Mo2 O2 62.3(3) 2_666 2_666 ?
O10 Mo2 O2 62.2(3) . 2_666 ?
O4 Mo2 O2 43.6(3) . 2_666 ?
O16 Mo3 O10 102.9(4) . . ?
O16 Mo3 O6 103.3(3) . 2_666 ?
O10 Mo3 O6 89.7(3) . 2_666 ?
O16 Mo3 O15 100.5(3) . . ?
O10 Mo3 O15 156.4(4) . . ?
O6 Mo3 O15 88.1(3) 2_666 . ?
O16 Mo3 O14 100.6(3) . . ?
O10 Mo3 O14 87.1(3) . . ?
O6 Mo3 O14 156.0(4) 2_666 . ?
O15 Mo3 O14 85.4(2) . . ?
O16 Mo3 O2 161.1(3) . 2_666 ?
O10 Mo3 O2 64.3(3) . 2_666 ?
O6 Mo3 O2 64.5(3) 2_666 2_666 ?
O15 Mo3 O2 93.7(3) . 2_666 ?
O14 Mo3 O2 92.9(3) . 2_666 ?
O19 Mo4 O14 100.5(3) . . ?
O19 Mo4 O17 102.4(3) . . ?
O14 Mo4 O17 88.4(2) . . ?
O19 Mo4 O18 100.1(3) . . ?
O14 Mo4 O18 87.6(3) . . ?
O17 Mo4 O18 157.5(3) . . ?
O19 Mo4 O9 102.2(3) . . ?
O14 Mo4 O9 157.2(3) . . ?
O17 Mo4 O9 88.2(3) . . ?
O18 Mo4 O9 87.0(2) . . ?
O19 Mo4 O1 159.1(3) . . ?
O14 Mo4 O1 93.5(3) . . ?
O17 Mo4 O1 93.3(3) . . ?
O18 Mo4 O1 64.9(3) . . ?
O9 Mo4 O1 64.2(3) . . ?
O19 Mo4 O3 160.5(3) . 2_666 ?
O14 Mo4 O3 64.9(3) . 2_666 ?
O17 Mo4 O3 66.0(3) . 2_666 ?
O18 Mo4 O3 92.3(3) . 2_666 ?
O9 Mo4 O3 93.3(3) . 2_666 ?
O1 Mo4 O3 40.2(3) . 2_666 ?
O21 Mo5 O7 102.7(3) . 2_666 ?
O21 Mo5 O18 101.8(3) . 2_666 ?
O7 Mo5 O18 88.8(3) 2_666 2_666 ?
O21 Mo5 O20 101.5(4) . . ?
O7 Mo5 O20 89.5(3) 2_666 . ?
O18 Mo5 O20 156.4(4) 2_666 . ?
O21 Mo5 O11 101.0(4) . 2_666 ?
O7 Mo5 O11 156.2(4) 2_666 2_666 ?
O18 Mo5 O11 85.9(3) 2_666 2_666 ?
O20 Mo5 O11 86.3(3) . 2_666 ?
O21 Mo5 O4 158.0(3) . 2_666 ?
O7 Mo5 O4 93.6(3) 2_666 2_666 ?
O18 Mo5 O4 93.0(3) 2_666 2_666 ?
O20 Mo5 O4 63.6(3) . 2_666 ?
O11 Mo5 O4 63.6(3) 2_666 2_666 ?
O22 Mo6 O15 102.4(3) . . ?
O22 Mo6 O20 102.2(4) . . ?
O15 Mo6 O20 89.0(3) . . ?
O22 Mo6 O17 101.8(3) . . ?
O15 Mo6 O17 88.1(2) . . ?
O20 Mo6 O17 155.9(4) . . ?
O22 Mo6 O12 102.1(4) . 2_666 ?
O15 Mo6 O12 155.5(4) . 2_666 ?
O20 Mo6 O12 87.2(3) . 2_666 ?
O17 Mo6 O12 85.7(3) . 2_666 ?
O22 Mo6 O4 158.8(3) . 2_666 ?
O15 Mo6 O4 93.2(3) . 2_666 ?
O20 Mo6 O4 63.4(3) . 2_666 ?
O17 Mo6 O4 92.8(3) . 2_666 ?
O12 Mo6 O4 63.5(3) 2_666 2_666 ?
N11 Cu1 N21 169.4(3) . . ?
N31 Cu2 N41 174.8(3) . . ?
O3 S1 O3 180.000(1) 2_666 . ?
O3 S1 O1 112.3(4) 2_666 2_666 ?
O3 S1 O1 67.7(4) . 2_666 ?
O3 S1 O1 67.7(4) 2_666 . ?
O3 S1 O1 112.3(4) . . ?
O1 S1 O1 180.000(3) 2_666 . ?
O3 S1 O4 109.6(4) 2_666 . ?
O3 S1 O4 70.4(4) . . ?
O1 S1 O4 108.1(4) 2_666 . ?
O1 S1 O4 71.9(4) . . ?
O3 S1 O4 70.4(4) 2_666 2_666 ?
O3 S1 O4 109.6(4) . 2_666 ?
O1 S1 O4 71.9(4) 2_666 2_666 ?
O1 S1 O4 108.1(4) . 2_666 ?
O4 S1 O4 180.000(2) . 2_666 ?
O3 S1 O2 70.1(4) 2_666 2_666 ?
O3 S1 O2 109.9(4) . 2_666 ?
O1 S1 O2 70.3(4) 2_666 2_666 ?
O1 S1 O2 109.7(4) . 2_666 ?
O4 S1 O2 72.9(4) . 2_666 ?
O4 S1 O2 107.1(4) 2_666 2_666 ?
O3 S1 O2 109.9(4) 2_666 . ?
O3 S1 O2 70.1(4) . . ?
O1 S1 O2 109.7(4) 2_666 . ?
O1 S1 O2 70.3(4) . . ?
O4 S1 O2 107.1(4) . . ?
O4 S1 O2 72.9(4) 2_666 . ?
O2 S1 O2 180.000(2) 2_666 . ?
S1 O1 O3 55.8(4) . 2_666 ?
S1 O1 O2 55.7(4) . . ?
O3 O1 O2 92.9(5) 2_666 . ?
S1 O1 O4 55.0(4) . . ?
O3 O1 O4 91.5(5) 2_666 . ?
O2 O1 O4 88.8(5) . . ?
S1 O1 Mo4 125.9(5) . . ?
O3 O1 Mo4 70.2(4) 2_666 . ?
O2 O1 Mo4 134.2(5) . . ?
O4 O1 Mo4 132.1(5) . . ?
S1 O1 Mo1 124.0(4) . . ?
O3 O1 Mo1 133.3(5) 2_666 . ?
O2 O1 Mo1 68.3(4) . . ?
O4 O1 Mo1 128.4(5) . . ?
Mo4 O1 Mo1 92.4(3) . . ?
S1 O2 O3 53.7(4) . . ?
S1 O2 O1 54.0(4) . . ?
O3 O2 O1 90.9(5) . . ?
S1 O2 Mo3 125.4(4) . 2_666 ?
O3 O2 Mo3 71.7(4) . 2_666 ?
O1 O2 Mo3 134.5(5) . 2_666 ?
S1 O2 Mo1 123.9(4) . . ?
O3 O2 Mo1 134.5(5) . . ?
O1 O2 Mo1 70.0(4) . . ?
Mo3 O2 Mo1 92.5(3) 2_666 . ?
S1 O2 Mo2 120.5(4) . 2_666 ?
O3 O2 Mo2 129.5(5) . 2_666 ?
O1 O2 Mo2 128.0(5) . 2_666 ?
Mo3 O2 Mo2 93.1(3) 2_666 2_666 ?
Mo1 O2 Mo2 92.6(2) . 2_666 ?
S1 O3 O1 56.5(4) . 2_666 ?
S1 O3 O2 56.2(4) . . ?
O1 O3 O2 93.7(5) 2_666 . ?
S1 O3 O4 56.1(4) . . ?
O1 O3 O4 92.3(5) 2_666 . ?
O2 O3 O4 90.4(5) . . ?
S1 O3 Mo4 126.1(5) . 2_666 ?
O1 O3 Mo4 69.6(4) 2_666 2_666 ?
O2 O3 Mo4 132.9(5) . 2_666 ?
O4 O3 Mo4 132.3(5) . 2_666 ?
S1 O4 O3 53.5(4) . . ?
S1 O4 O1 53.1(4) . . ?
O3 O4 O1 89.4(5) . . ?
S1 O4 Mo2 123.0(4) . . ?
O3 O4 Mo2 130.8(5) . . ?
O1 O4 Mo2 130.0(5) . . ?
S1 O4 Mo5 123.6(4) . 2_666 ?
O3 O4 Mo5 133.2(5) . 2_666 ?
O1 O4 Mo5 70.5(4) . 2_666 ?
Mo2 O4 Mo5 92.0(3) . 2_666 ?
S1 O4 Mo6 124.5(4) . 2_666 ?
O3 O4 Mo6 71.0(4) . 2_666 ?
O1 O4 Mo6 133.9(5) . 2_666 ?
Mo2 O4 Mo6 91.9(3) . 2_666 ?
Mo5 O4 Mo6 92.8(3) 2_666 2_666 ?
Mo1 O5 Mo2 141.0(4) . 2_666 ?
Mo3 O6 Mo1 138.1(5) 2_666 . ?
Mo5 O7 Mo1 139.1(4) 2_666 . ?
Mo1 O9 Mo4 139.5(4) . . ?
Mo3 O10 Mo2 139.9(4) . . ?
Mo2 O11 Mo5 139.0(4) . 2_666 ?
Mo2 O12 Mo6 138.9(4) . 2_666 ?
Mo4 O14 Mo3 139.5(4) . . ?
Mo6 O15 Mo3 139.5(4) . . ?
Mo4 O17 Mo6 138.3(4) . . ?
Mo4 O18 Mo5 138.8(4) . 2_666 ?
Mo6 O20 Mo5 140.0(5) . . ?
C12 N11 C16 117.5(8) . . ?
C12 N11 Cu1 120.7(6) . . ?
C16 N11 Cu1 121.5(7) . . ?
C26 N21 C22 118.1(7) . . ?
C26 N21 Cu1 120.5(6) . . ?
C22 N21 Cu1 120.7(6) . . ?
C36 N31 C32 118.2(7) . . ?
C36 N31 Cu2 122.8(5) . . ?
C32 N31 Cu2 119.0(5) . . ?
C46 N41 C42 117.9(7) . . ?
C46 N41 Cu2 120.4(6) . . ?
C42 N41 Cu2 121.6(5) . . ?
N11 C12 C13 123.5(10) . . ?
C14 C13 C12 118.9(13) . . ?
C13 C14 C15 118.9(10) . . ?
C16 C15 C14 119.2(11) . . ?
N11 C16 C15 121.9(12) . . ?
N21 C22 C23 121.7(8) . . ?
C24 C23 C22 120.4(9) . . ?
C23 C24 C25 117.6(9) . . ?
C24 C25 C26 119.2(9) . . ?
N21 C26 C25 123.0(9) . . ?
C33 C32 N31 122.4(7) . . ?
C32 C33 C34 119.7(8) . . ?
C35 C34 C33 117.9(8) . . ?
C34 C35 C36 120.2(8) . . ?
N31 C36 C35 121.6(8) . . ?
C43 C42 N41 121.4(8) . . ?
C42 C43 C44 120.1(10) . . ?
C43 C44 C45 119.5(9) . . ?
C46 C45 C44 118.3(9) . . ?
N41 C46 C45 122.8(9) . . ?

loop_
_geom_bond_atom_site_label_1
_geom_bond_atom_site_label_2
_geom_bond_distance
_geom_bond_site_symmetry_2
_geom_bond_publ_flag
Mo1 O8 1.659(5) . ?
Mo1 O5 1.878(6) . ?
Mo1 O9 1.892(6) . ?
Mo1 O6 1.919(6) . ?
Mo1 O7 1.929(6) . ?
Mo1 O2 2.468(8) . ?
Mo1 O1 2.496(8) . ?
Mo2 O13 1.657(5) . ?
Mo2 O11 1.859(6) . ?
Mo2 O12 1.881(6) . ?
Mo2 O5 1.941(6) 2_666 ?
Mo2 O10 1.951(7) . ?
Mo2 O4 2.466(8) . ?
Mo2 O2 2.513(8) 2_666 ?
Mo3 O16 1.665(5) . ?
Mo3 O10 1.883(6) . ?
Mo3 O6 1.884(6) 2_666 ?
Mo3 O15 1.939(6) . ?
Mo3 O14 1.941(6) . ?
Mo3 O2 2.450(8) 2_666 ?
Mo4 O19 1.679(5) . ?
Mo4 O14 1.891(6) . ?
Mo4 O17 1.889(5) . ?
Mo4 O18 1.919(5) . ?
Mo4 O9 1.915(6) . ?
Mo4 O1 2.450(8) . ?
Mo4 O3 2.459(8) 2_666 ?
Mo5 O21 1.667(5) . ?
Mo5 O7 1.872(6) 2_666 ?
Mo5 O18 1.916(6) 2_666 ?
Mo5 O20 1.924(6) . ?
Mo5 O11 1.933(6) 2_666 ?
Mo5 O4 2.471(8) 2_666 ?
Mo6 O22 1.661(5) . ?
Mo6 O15 1.886(6) . ?
Mo6 O20 1.898(6) . ?
Mo6 O17 1.926(6) . ?
Mo6 O12 1.922(6) 2_666 ?
Mo6 O4 2.491(8) 2_666 ?
Cu1 N11 1.894(7) . ?
Cu1 N21 1.908(7) . ?
Cu2 N31 1.922(6) . ?
Cu2 N41 1.925(6) . ?
S1 O3 1.507(8) 2_666 ?
S1 O3 1.507(8) . ?
S1 O1 1.520(8) 2_666 ?
S1 O1 1.520(8) . ?
S1 O4 1.557(8) . ?
S1 O4 1.557(8) 2_666 ?
S1 O2 1.553(8) 2_666 ?
S1 O2 1.553(8) . ?
O1 O3 1.687(11) 2_666 ?
O1 O2 1.769(11) . ?
O1 O4 1.807(11) . ?
O2 O3 1.758(11) . ?
O2 Mo3 2.450(8) 2_666 ?
O2 Mo2 2.513(8) 2_666 ?
O3 O1 1.687(11) 2_666 ?
O3 O4 1.767(11) . ?
O3 Mo4 2.459(8) 2_666 ?
O4 Mo5 2.471(8) 2_666 ?
O4 Mo6 2.491(8) 2_666 ?
O5 Mo2 1.941(6) 2_666 ?
O6 Mo3 1.884(6) 2_666 ?
O7 Mo5 1.872(6) 2_666 ?
O11 Mo5 1.933(6) 2_666 ?
O12 Mo6 1.922(6) 2_666 ?
O18 Mo5 1.916(6) 2_666 ?
N11 C12 1.341(12) . ?
N11 C16 1.349(11) . ?
N21 C26 1.329(11) . ?
N21 C22 1.340(11) . ?
N31 C36 1.332(10) . ?
N31 C32 1.350(10) . ?
N41 C46 1.343(11) . ?
N41 C42 1.369(11) . ?
C12 C13 1.369(14) . ?
C13 C14 1.36(2) . ?
C14 C15 1.39(2) . ?
C15 C16 1.374(17) . ?
C22 C23 1.383(12) . ?
C23 C24 1.373(13) . ?
C24 C25 1.380(14) . ?
C25 C26 1.386(13) . ?
C32 C33 1.368(11) . ?
C33 C34 1.376(12) . ?
C34 C35 1.369(13) . ?
C35 C36 1.386(12) . ?
C42 C43 1.366(12) . ?
C43 C44 1.358(15) . ?
C44 C45 1.390(16) . ?
C45 C46 1.373(13) . ?
